data_7150363
loop_
_publ_author_name
'Reisinger, Ales'
'Koch, Rainer'
'Bernhardt, Paul V.'
'Wentrup, Curt'

_publ_section_title
;
 1H-1,3-diazepines, 5H-1,3-diazepines, 1,3-diazepinones, and
 2,4-diazabicyclo[3.2.0]heptenes.
;
_journal_issue 8
_journal_name_full 'Organic &amp; biomolecular chemistry'
_journal_page_first 1227
_journal_page_last 1238
_journal_paper_doi 10.1039/b317099c
_journal_volume 2
_journal_year 2004
_chemical_compound_source 'synthesis as described'
_chemical_formula_moiety 'C8 H6 F6 N2 O1'
_chemical_formula_structural 'C8 H6 N2 F6 O'
_chemical_formula_sum 'C8 H6 F6 N2 O'
_chemical_formula_weight 260.15
_chemical_name_common 5,6-Bis(trifluoromethyl)-2-methoxy-1H-1,3-diazepine
_chemical_name_systematic
;
5,6-Bis(trifluoromethyl)-2-methoxy-1H-1,3-diazepine
;
_space_group_IT_number 14
_symmetry_cell_setting monoclinic
_symmetry_Int_Tables_number 14
_symmetry_space_group_name_Hall '-P 2ybc'
_symmetry_space_group_name_H-M 'P 1 21/c 1'
_atom_sites_solution_hydrogens geom
_atom_sites_solution_primary direct
_atom_sites_solution_secondary difmap
_audit_conform_dict_location ftp://ftp.iucr.org/cifdics/cif_core.dic
_audit_conform_dict_name cif_core.dic
_audit_conform_dict_version 2.1
_audit_creation_date 2003-12-04T13:45:15-00:00
_audit_creation_method 'WinGX routine CIF_UPDATE'
_cell_angle_alpha 90
_cell_angle_beta 91.89(3)
_cell_angle_gamma 90
_cell_formula_units_Z 4
_cell_length_a 9.642(7)
_cell_length_b 10.277(7)
_cell_length_c 10.081(7)
_cell_measurement_reflns_used 25
_cell_measurement_temperature 293(2)
_cell_measurement_theta_max 14.35
_cell_measurement_theta_min 10.11
_cell_measurement_wavelength 0.71073
_cell_volume 998.4(12)
_computing_cell_refinement 'CAD4 Express (Enraf Nonius, 1994)'
_computing_data_collection 'CAD4 Express (Enraf Nonius, 1994)'
_computing_data_reduction 'XCAD4 (Harms & Wocadlo, 1995)'
_computing_molecular_graphics 'Ortep-3 for Windows (Farrugia, 1997)'
_computing_publication_material 'WinGX publication routines (Farrugia, 1999)'
_computing_structure_refinement 'SHELXL-97 (Sheldrick, 1997)'
_diffrn_ambient_temperature 293(2)
_diffrn_detector 'scintillation LiI'
_diffrn_detector_dtime 1.195
_diffrn_measured_fraction_theta_full 0.998
_diffrn_measured_fraction_theta_max 0.998
_diffrn_measurement_device '\k-geometry diffractometer'
_diffrn_measurement_device_type 'Enraf Nonius TurboCAD4'
_diffrn_measurement_method 'non-profiled omega/2theta scans'
_diffrn_orient_matrix_type
;
x-axis points to radiation source
the matrix is specified in reciprocal space
;
_diffrn_orient_matrix_UB_11 -0.100852
_diffrn_orient_matrix_UB_12 -0.22196E-1
_diffrn_orient_matrix_UB_13 0.1608E-2
_diffrn_orient_matrix_UB_21 0.23993E-1
_diffrn_orient_matrix_UB_22 -0.88742E-1
_diffrn_orient_matrix_UB_23 0.34445E-1
_diffrn_orient_matrix_UB_31 -0.3344E-2
_diffrn_orient_matrix_UB_32 0.33249E-1
_diffrn_orient_matrix_UB_33 0.93055E-1
_diffrn_radiation_monochromator graphite
_diffrn_radiation_probe x-ray
_diffrn_radiation_type MoK\a
_diffrn_radiation_wavelength 0.71073
_diffrn_reflns_av_R_equivalents 0.0213
_diffrn_reflns_av_unetI/netI 0.0162
_diffrn_reflns_limit_h_max 11
_diffrn_reflns_limit_h_min 0
_diffrn_reflns_limit_k_max 12
_diffrn_reflns_limit_k_min 0
_diffrn_reflns_limit_l_max 11
_diffrn_reflns_limit_l_min -11
_diffrn_reflns_number 1854
_diffrn_reflns_theta_full 24.98
_diffrn_reflns_theta_max 24.98
_diffrn_reflns_theta_min 2.11
_diffrn_source 'Enraf Nonius FR590'
_diffrn_standards_decay_% 16
_diffrn_standards_interval_time 120
_diffrn_standards_number 3
_exptl_absorpt_coefficient_mu 0.191
_exptl_crystal_colour yellow
_exptl_crystal_density_diffrn 1.731
_exptl_crystal_density_method 'not measured'
_exptl_crystal_description prism
_exptl_crystal_F_000 520
_exptl_crystal_size_max 0.6
_exptl_crystal_size_mid 0.6
_exptl_crystal_size_min 0.5
_refine_diff_density_max 0.427
_refine_diff_density_min -0.316
_refine_diff_density_rms 0.111
_refine_ls_extinction_method none
_refine_ls_goodness_of_fit_ref 1.1
_refine_ls_hydrogen_treatment constr
_refine_ls_matrix_type full
_refine_ls_number_parameters 155
_refine_ls_number_reflns 1746
_refine_ls_number_restraints 0
_refine_ls_restrained_S_all 1.1
_refine_ls_R_factor_all 0.0653
_refine_ls_R_factor_gt 0.0494
_refine_ls_shift/su_max 0
_refine_ls_shift/su_mean 0
_refine_ls_structure_factor_coef Fsqd
_refine_ls_weighting_details 'calc w=1/[\s^2^(Fo^2^)+(0.0952P)^2^+0.4063P] where P=(Fo^2^+2Fc^2^)/3'
_refine_ls_weighting_scheme calc
_refine_ls_wR_factor_gt 0.149
_refine_ls_wR_factor_ref 0.1637
_reflns_number_gt 1331
_reflns_number_total 1746
_reflns_threshold_expression >2sigma(I)
_cod_data_source_file b317099c.txt
_cod_data_source_block 965reis4
_cod_original_sg_symbol_H-M 'P 21/c'
_cod_database_code 7150363
_diffrn_standards_decay_corr_max 1.233
_diffrn_standards_decay_corr_min 1

loop_
_symmetry_equiv_pos_as_xyz
'x, y, z'
'-x, y+1/2, -z+1/2'
'-x, -y, -z'
'x, -y-1/2, z-1/2'

loop_
_atom_site_label
_atom_site_type_symbol
_atom_site_fract_x
_atom_site_fract_y
_atom_site_fract_z
_atom_site_U_iso_or_equiv
_atom_site_adp_type
_atom_site_occupancy
_atom_site_symmetry_multiplicity
_atom_site_calc_flag
_atom_site_refinement_flags
_atom_site_disorder_assembly
_atom_site_disorder_group
C2 C 0.6697(2) 0.2410(2) 0.2761(2) 0.0351(5) Uani 1 1 d . . .
C4 C 0.6834(3) 0.0649(3) 0.4172(2) 0.0437(6) Uani 1 1 d . . .
H4 H 0.6261 0.0332 0.4822 0.052 Uiso 1 1 calc R . .
C5 C 0.7610(3) -0.0240(2) 0.3599(2) 0.0440(6) Uani 1 1 d . . .
C6 C 0.8534(3) 0.0096(2) 0.2498(2) 0.0429(6) Uani 1 1 d . . .
C7 C 0.8175(3) 0.0991(3) 0.1601(2) 0.0424(6) Uani 1 1 d . . .
H7 H 0.8777 0.1148 0.0917 0.051 Uiso 1 1 calc R . .
C8 C 0.5865(3) 0.4447(3) 0.3507(3) 0.0586(8) Uani 1 1 d . . .
H8A H 0.5126 0.4015 0.3947 0.088 Uiso 1 1 calc R . .
H8B H 0.553 0.5254 0.3139 0.088 Uiso 1 1 calc R . .
H8C H 0.6613 0.4617 0.4135 0.088 Uiso 1 1 calc R . .
C9 C 0.7460(4) -0.1623(3) 0.4001(3) 0.0680(9) Uani 1 1 d . . .
C10 C 0.9928(4) -0.0513(4) 0.2414(3) 0.0656(9) Uani 1 1 d . . .
N1 N 0.6949(2) 0.1712(2) 0.16221(18) 0.0404(5) Uani 1 1 d . . .
H1 H 0.6825 0.2142 0.0972 0.048 Uiso 1 1 d R . .
N3 N 0.6744(2) 0.1987(2) 0.39498(18) 0.0396(5) Uani 1 1 d . . .
O2 O 0.63525(19) 0.36271(17) 0.24566(17) 0.0459(5) Uani 1 1 d . . .
F1 F 0.6465(3) -0.1801(2) 0.4868(3) 0.1103(9) Uani 1 1 d . . .
F2 F 0.8597(3) -0.2135(2) 0.4559(3) 0.1049(9) Uani 1 1 d . . .
F3 F 0.7130(3) -0.2382(2) 0.2970(2) 0.1057(9) Uani 1 1 d . . .
F4 F 1.0662(2) -0.0436(3) 0.3536(2) 0.1084(10) Uani 1 1 d . . .
F5 F 0.9893(3) -0.1760(2) 0.2105(3) 0.1016(8) Uani 1 1 d . . .
F6 F 1.0682(2) 0.0022(3) 0.1472(3) 0.0997(9) Uani 1 1 d . . .

loop_
_atom_site_aniso_label
_atom_site_aniso_U_11
_atom_site_aniso_U_22
_atom_site_aniso_U_33
_atom_site_aniso_U_23
_atom_site_aniso_U_13
_atom_site_aniso_U_12
C2 0.0369(12) 0.0368(12) 0.0317(12) -0.0017(9) 0.0011(9) -0.0016(10)
C4 0.0553(15) 0.0461(15) 0.0299(12) 0.0035(10) 0.0023(10) -0.0011(12)
C5 0.0577(15) 0.0395(14) 0.0343(12) 0.0007(10) -0.0063(11) 0.0020(11)
C6 0.0509(15) 0.0435(14) 0.0341(13) -0.0075(10) -0.0017(10) 0.0045(11)
C7 0.0517(14) 0.0454(14) 0.0305(12) -0.0087(10) 0.0058(10) -0.0011(11)
C8 0.0713(19) 0.0482(16) 0.0563(17) -0.0071(13) 0.0001(14) 0.0200(14)
C9 0.094(2) 0.0462(17) 0.0640(19) 0.0100(15) 0.0002(18) 0.0070(16)
C10 0.0654(19) 0.076(2) 0.0553(18) -0.0132(16) 0.0009(15) 0.0217(16)
N1 0.0561(13) 0.0408(11) 0.0241(9) 0.0026(8) -0.0015(8) 0.0028(9)
N3 0.0492(12) 0.0400(12) 0.0298(11) -0.0022(8) 0.0033(8) 0.0020(9)
O2 0.0586(11) 0.0384(10) 0.0405(10) 0.0020(7) 0.0002(8) 0.0072(8)
F1 0.148(2) 0.0653(14) 0.120(2) 0.0400(13) 0.0487(18) 0.0027(14)
F2 0.136(2) 0.0759(16) 0.1013(17) 0.0286(12) -0.0167(15) 0.0394(14)
F3 0.172(2) 0.0449(11) 0.0992(17) -0.0075(11) -0.0106(16) -0.0147(13)
F4 0.0716(13) 0.173(3) 0.0787(15) -0.0346(15) -0.0283(11) 0.0443(15)
F5 0.1167(19) 0.0740(14) 0.1136(18) -0.0234(13) -0.0043(15) 0.0475(13)
F6 0.0709(14) 0.128(2) 0.1019(18) 0.0058(14) 0.0322(13) 0.0321(13)

loop_
_atom_type_symbol
_atom_type_description
_atom_type_scat_dispersion_real
_atom_type_scat_dispersion_imag
_atom_type_scat_source
C C 0.0033 0.0016 'International Tables Vol C Tables 4.2.6.8 and 6.1.1.4'
H H 0 0 'International Tables Vol C Tables 4.2.6.8 and 6.1.1.4'
N N 0.0061 0.0033 'International Tables Vol C Tables 4.2.6.8 and 6.1.1.4'
O O 0.0106 0.006 'International Tables Vol C Tables 4.2.6.8 and 6.1.1.4'
F F 0.0171 0.0103 'International Tables Vol C Tables 4.2.6.8 and 6.1.1.4'

loop_
_geom_angle_atom_site_label_1
_geom_angle_atom_site_label_2
_geom_angle_atom_site_label_3
_geom_angle
_geom_angle_site_symmetry_1
_geom_angle_site_symmetry_3
_geom_angle_publ_flag
N3 C2 O2 122.7(2) . . ?
N3 C2 N1 127.0(2) . . ?
O2 C2 N1 110.30(19) . . ?
C5 C4 N3 130.0(2) . . ?
C4 C5 C9 118.6(3) . . ?
C4 C5 C6 121.7(2) . . ?
C9 C5 C6 119.4(3) . . ?
C7 C6 C5 121.3(2) . . ?
C7 C6 C10 118.0(3) . . ?
C5 C6 C10 120.7(2) . . ?
C6 C7 N1 124.0(2) . . ?
F2 C9 F3 105.8(3) . . ?
F2 C9 F1 105.7(3) . . ?
F3 C9 F1 105.8(3) . . ?
F2 C9 C5 114.2(3) . . ?
F3 C9 C5 111.8(3) . . ?
F1 C9 C5 112.9(3) . . ?
F4 C10 F5 105.7(3) . . ?
F4 C10 F6 107.3(3) . . ?
F5 C10 F6 104.1(3) . . ?
F4 C10 C6 112.7(2) . . ?
F5 C10 C6 113.9(3) . . ?
F6 C10 C6 112.5(3) . . ?
C2 N1 C7 117.42(19) . . ?
C2 N3 C4 119.2(2) . . ?
C2 O2 C8 117.7(2) . . ?

loop_
_geom_bond_atom_site_label_1
_geom_bond_atom_site_label_2
_geom_bond_distance
_geom_bond_site_symmetry_2
_geom_bond_publ_flag
C2 N3 1.275(3) . ?
C2 O2 1.327(3) . ?
C2 N1 1.382(3) . ?
C4 C5 1.325(4) . ?
C4 N3 1.396(3) . ?
C5 C9 1.486(4) . ?
C5 C6 1.487(4) . ?
C6 C7 1.328(4) . ?
C6 C10 1.488(4) . ?
C7 N1 1.395(3) . ?
C8 O2 1.444(3) . ?
C9 F2 1.325(4) . ?
C9 F3 1.330(4) . ?
C9 F1 1.332(4) . ?
C10 F4 1.317(4) . ?
C10 F5 1.320(4) . ?
C10 F6 1.333(4) . ?

loop_
_cod_related_entry_id
_cod_related_entry_database
_cod_related_entry_code
1 ChemSpider 10190705
